data_1554480
loop_
_publ_author_name
'Almendros, Pedro'
'Yanai, Hikaru'
'Hoshikawa, Shoki'
'Aragoncillo, Cristina'
'L\'azaro-Milla, Carlos'
'Toledano-Pinedo, Mireia'
'Matsumoto, Takashi'
'Alcaide, Benito'

_publ_section_title
;
 Transition metal-free controlled synthesis of
 bis[(trifluoromethyl)sulfonyl]ethyl-decorated heterocycles
;
_journal_issue 21
_journal_name_full 'Organic Chemistry Frontiers'
_journal_page_first 3163
_journal_paper_doi 10.1039/C8QO00955D
_journal_volume 5
_journal_year 2018
_chemical_formula_moiety 'C15 H14 F6 N2 O5 S2'
_chemical_formula_sum 'C15 H14 F6 N2 O5 S2'
_chemical_formula_weight 480.40
_chemical_melting_point 354
_chemical_name_systematic
;
2-(5-hydroxy-2,3-dimethyl-1-phenyl-1H-pyrazol-2-ium-4-yl)-
1,1-bis((trifluoromethyl)sulfonyl)ethan-1-ide
;
_space_group_crystal_system orthorhombic
_space_group_IT_number 33
_space_group_name_Hall 'P 2c -2n'
_space_group_name_H-M_alt 'P n a 21'
_atom_sites_solution_hydrogens geom
_audit_creation_date 2018-02-14
_audit_creation_method SHELXL-2014
_audit_update_record
;
2018-03-24 deposited with the CCDC.
2018-09-20 downloaded from the CCDC.
;
_cell_angle_alpha 90
_cell_angle_beta 90
_cell_angle_gamma 90
_cell_formula_units_Z 12
_cell_length_a 27.2048(18)
_cell_length_b 18.3507(12)
_cell_length_c 12.2694(8)
_cell_measurement_reflns_used 9921
_cell_measurement_temperature 90
_cell_measurement_theta_max 27.28
_cell_measurement_theta_min 2.51
_cell_volume 6125.2(7)
_computing_cell_refinement 'APEX2 V2014.11-0 (Bruker AXS Inc.,2014)'
_computing_data_collection 'APEX2 V2014.11-0 (Bruker AXS Inc.,2014)'
_computing_data_reduction 'SAINT V8.34a (Bruker AXS Inc., 2013)'
_computing_molecular_graphics 'Platon (A.L.Spek, 2003)'
_computing_publication_material
;
pubCIF (Westrip, 2010) and enCIFer (Allen et al. 2004)
;
_computing_structure_refinement 'SHELXL-2014/7 (Sheldrick, 2014)'
_computing_structure_solution 'SHELXTL XT Intrinsic Phasing (Sheldrick, 2013)'
_diffrn_ambient_temperature 90
_diffrn_detector_area_resol_mean 8.333
_diffrn_measured_fraction_theta_full 1.000
_diffrn_measured_fraction_theta_max 1.000
_diffrn_measurement_device_type 'Bruker D8 goniometer'
_diffrn_measurement_method 'omega scans'
_diffrn_radiation_monochromator 'Bruker Helios multilayered confocal mirror'
_diffrn_radiation_type MoK\a
_diffrn_radiation_wavelength 0.71073
_diffrn_reflns_av_R_equivalents 0.0365
_diffrn_reflns_av_unetI/netI 0.0255
_diffrn_reflns_Laue_measured_fraction_full 1.000
_diffrn_reflns_Laue_measured_fraction_max 1.000
_diffrn_reflns_limit_h_max 32
_diffrn_reflns_limit_h_min -32
_diffrn_reflns_limit_k_max 21
_diffrn_reflns_limit_k_min -21
_diffrn_reflns_limit_l_max 14
_diffrn_reflns_limit_l_min -14
_diffrn_reflns_number 58829
_diffrn_reflns_point_group_measured_fraction_full 1.000
_diffrn_reflns_point_group_measured_fraction_max 1.000
_diffrn_reflns_theta_full 25.000
_diffrn_reflns_theta_max 25.027
_diffrn_reflns_theta_min 1.338
_diffrn_source 'rotating-anode X-ray tube'
_diffrn_source_type 'Bruker TXS fine-focus Turbo X-ray Source'
_exptl_absorpt_coefficient_mu 0.344
_exptl_absorpt_correction_T_max 0.925
_exptl_absorpt_correction_T_min 0.838
_exptl_absorpt_correction_type numerical
_exptl_absorpt_process_details
;
Crystal Faces plugin in Bruker APEX2 software
;
_exptl_crystal_colour colourless
_exptl_crystal_density_diffrn 1.563
_exptl_crystal_description block
_exptl_crystal_F_000 2928
_exptl_crystal_size_max 0.340
_exptl_crystal_size_mid 0.280
_exptl_crystal_size_min 0.230
_refine_diff_density_max 0.380
_refine_diff_density_min -0.245
_refine_diff_density_rms 0.041
_refine_ls_abs_structure_details
;
 Flack x determined using 4669 quotients [(I+)-(I-)]/[(I+)+(I-)]
 (Parsons, Flack and Wagner, Acta Cryst. B69 (2013) 249-259).
;
_refine_ls_abs_structure_Flack -0.002(15)
_refine_ls_extinction_method none
_refine_ls_goodness_of_fit_ref 1.008
_refine_ls_hydrogen_treatment constr
_refine_ls_matrix_type full
_refine_ls_number_parameters 820
_refine_ls_number_reflns 10834
_refine_ls_number_restraints 1099
_refine_ls_restrained_S_all 1.003
_refine_ls_R_factor_all 0.0291
_refine_ls_R_factor_gt 0.0264
_refine_ls_shift/su_max 0.015
_refine_ls_shift/su_mean 0.000
_refine_ls_structure_factor_coef Fsqd
_refine_ls_weighting_details 'w=1/[\s^2^(Fo^2^)+(0.0412P)^2^+1.0061P] where P=(Fo^2^+2Fc^2^)/3'
_refine_ls_weighting_scheme calc
_refine_ls_wR_factor_gt 0.0653
_refine_ls_wR_factor_ref 0.0671
_reflns_Friedel_coverage 0.902
_reflns_Friedel_fraction_full 1.000
_reflns_Friedel_fraction_max 1.000
_reflns_number_gt 10264
_reflns_number_total 10834
_reflns_threshold_expression 'I > 2\s(I)'
_cod_data_source_file c8qo00955d2.cif
_cod_data_source_block SH-116a
_cod_database_code 1554480
_publcif_datablock.id {5b09c1bc-2d17-4d37-b701-5bbe0177b087}

_shelx_space_group_comment
;
The symmetry employed for this shelxl refinement is uniquely defined
by the following loop, which should always be used as a source of
symmetry information in preference to the above space-group names.
They are only intended as comments.
;
_shelx_estimated_absorpt_t_min 0.892
_shelx_estimated_absorpt_t_max 0.925

loop_
_space_group_symop_operation_xyz
'x, y, z'
'-x, -y, z+1/2'
'x+1/2, -y+1/2, z'
'-x+1/2, y+1/2, z+1/2'

loop_
_atom_site_label
_atom_site_type_symbol
_atom_site_fract_x
_atom_site_fract_y
_atom_site_fract_z
_atom_site_U_iso_or_equiv
_atom_site_adp_type
_atom_site_occupancy
_atom_site_site_symmetry_order
_atom_site_calc_flag
_atom_site_refinement_flags_posn
_atom_site_refinement_flags_adp
C1 C 0.31090(10) 0.10260(15) 0.3336(2) 0.0189(6) Uani 1 1 d . U
C2 C 0.36548(10) 0.12229(15) 0.3291(2) 0.0193(6) Uani 1 1 d . U
H2A H 0.383373 0.082199 0.292468 0.023 Uiso 1 1 calc R U
H2B H 0.369389 0.166527 0.283744 0.023 Uiso 1 1 calc R U
C3 C 0.38898(10) 0.13589(15) 0.4381(2) 0.0168(6) Uani 1 1 d . U
C4 C 0.42287(10) 0.09358(15) 0.4934(2) 0.0190(6) Uani 1 1 d . U
C5 C 0.38062(10) 0.19556(14) 0.5051(2) 0.0156(6) Uani 1 1 d . U
C6 C 0.44573(12) 0.02290(15) 0.4603(3) 0.0261(7) Uani 1 1 d . U
H6A H 0.481336 0.029250 0.452861 0.039 Uiso 1 1 calc R U
H6B H 0.431890 0.007214 0.390363 0.039 Uiso 1 1 calc R U
H6C H 0.438933 -0.014091 0.515875 0.039 Uiso 1 1 calc R U
C7 C 0.47694(10) 0.11276(16) 0.6587(2) 0.0207(6) Uani 1 1 d . U
H7A H 0.500322 0.081081 0.620667 0.031 Uiso 1 1 calc R U
H7B H 0.466450 0.089310 0.726594 0.031 Uiso 1 1 calc R U
H7C H 0.492742 0.159426 0.675439 0.031 Uiso 1 1 calc R U
C8 C 0.40513(10) 0.23421(15) 0.6925(2) 0.0176(6) Uani 1 1 d . U
C9 C 0.39209(11) 0.20323(17) 0.7902(2) 0.0243(6) Uani 1 1 d . U
H9 H 0.386696 0.152201 0.795452 0.029 Uiso 1 1 calc R U
C10 C 0.38690(12) 0.24731(19) 0.8809(3) 0.0318(7) Uani 1 1 d . U
H10 H 0.378522 0.226356 0.949250 0.038 Uiso 1 1 calc R U
C11 C 0.39389(12) 0.32205(18) 0.8726(3) 0.0319(7) Uani 1 1 d . U
H11 H 0.389827 0.352291 0.934773 0.038 Uiso 1 1 calc R U
C12 C 0.40675(11) 0.35224(17) 0.7736(2) 0.0256(7) Uani 1 1 d . U
H12 H 0.411594 0.403370 0.768058 0.031 Uiso 1 1 calc R U
C13 C 0.41267(10) 0.30876(15) 0.6822(2) 0.0190(6) Uani 1 1 d . U
H13 H 0.421681 0.329440 0.614134 0.023 Uiso 1 1 calc R U
C14 C 0.25870(13) 0.17292(18) 0.1608(3) 0.0315(7) Uani 1 1 d . U
C15 C 0.28355(12) -0.00034(17) 0.4972(3) 0.0281(7) Uani 1 1 d . U
C1B C 0.47734(10) 0.41348(15) 0.3515(2) 0.0189(6) Uani 1 1 d . U
C2B C 0.52940(10) 0.38399(15) 0.3396(2) 0.0197(6) Uani 1 1 d . U
H2B1 H 0.528309 0.338753 0.295685 0.024 Uiso 1 1 calc R U
H2B2 H 0.549412 0.420016 0.299108 0.024 Uiso 1 1 calc R U
C3B C 0.55418(10) 0.36784(15) 0.4462(2) 0.0176(6) Uani 1 1 d . U
C4B C 0.59542(10) 0.40047(15) 0.4922(2) 0.0197(6) Uani 1 1 d . U
C5B C 0.53917(10) 0.31596(14) 0.5214(2) 0.0167(6) Uani 1 1 d . U
C6B C 0.62762(11) 0.45864(16) 0.4463(3) 0.0252(7) Uani 1 1 d . U
H6B1 H 0.638073 0.491478 0.504845 0.038 Uiso 1 1 calc R U
H6B2 H 0.609357 0.486326 0.391271 0.038 Uiso 1 1 calc R U
H6B3 H 0.656601 0.436345 0.412512 0.038 Uiso 1 1 calc R U
C7B C 0.64406(10) 0.38212(16) 0.6675(3) 0.0236(7) Uani 1 1 d . U
H7B1 H 0.662389 0.336637 0.677520 0.035 Uiso 1 1 calc R U
H7B2 H 0.630394 0.397818 0.737574 0.035 Uiso 1 1 calc R U
H7B3 H 0.666187 0.419859 0.639454 0.035 Uiso 1 1 calc R U
C8B C 0.56510(10) 0.27447(15) 0.7065(2) 0.0183(6) Uani 1 1 d . U
C9B C 0.53303(11) 0.29732(16) 0.7868(2) 0.0231(6) Uani 1 1 d . U
H9B H 0.515743 0.342054 0.779828 0.028 Uiso 1 1 calc R U
C10B C 0.52661(12) 0.25371(18) 0.8777(3) 0.0305(7) Uani 1 1 d . U
H10B H 0.504858 0.268510 0.934075 0.037 Uiso 1 1 calc R U
C11B C 0.55206(13) 0.18810(18) 0.8865(3) 0.0327(7) Uani 1 1 d . U
H11B H 0.546942 0.157831 0.948303 0.039 Uiso 1 1 calc R U
C12B C 0.58449(12) 0.16669(19) 0.8068(3) 0.0335(7) Uani 1 1 d . U
H12B H 0.602440 0.122603 0.814789 0.040 Uiso 1 1 calc R U
C13B C 0.59107(12) 0.20950(17) 0.7143(3) 0.0255(7) Uani 1 1 d . U
H13B H 0.612796 0.194661 0.657888 0.031 Uiso 1 1 calc R U
C14B C 0.41694(12) 0.35601(18) 0.1817(3) 0.0298(7) Uani 1 1 d . U
C15B C 0.45904(11) 0.51087(16) 0.5293(3) 0.0269(7) Uani 1 1 d . U
C1C C 0.62388(10) 0.09102(15) 0.3484(2) 0.0213(6) Uani 1 1 d . U
C2C C 0.67450(11) 0.11787(16) 0.3114(2) 0.0239(6) Uani 1 1 d . U
H2C1 H 0.689765 0.080350 0.264304 0.029 Uiso 1 1 calc R U
H2C2 H 0.670352 0.162627 0.267279 0.029 Uiso 1 1 calc R U
C3C C 0.70838(11) 0.13392(15) 0.4054(2) 0.0212(6) Uani 1 1 d . U
C4C C 0.74981(11) 0.09561(16) 0.4380(3) 0.0238(7) Uani 1 1 d . U
C5C C 0.70139(11) 0.18692(15) 0.4843(2) 0.0190(6) Uani 1 1 d . U
C6C C 0.77406(11) 0.03082(17) 0.3878(3) 0.0341(8) Uani 1 1 d . U
H6C1 H 0.808420 0.042450 0.371283 0.051 Uiso 1 1 calc R U
H6C2 H 0.756903 0.017731 0.320311 0.051 Uiso 1 1 calc R U
H6C3 H 0.772763 -0.010244 0.438741 0.051 Uiso 1 1 calc R U
C7C C 0.80725(11) 0.10000(17) 0.6005(3) 0.0258(7) Uani 1 1 d . U
H7C1 H 0.795170 0.062391 0.650481 0.039 Uiso 1 1 calc R U
H7C2 H 0.819935 0.141318 0.642583 0.039 Uiso 1 1 calc R U
H7C3 H 0.833627 0.079792 0.555273 0.039 Uiso 1 1 calc R U
C8C C 0.74338(10) 0.22488(15) 0.6570(2) 0.0205(6) Uani 1 1 d . U
C9C C 0.73010(14) 0.19700(19) 0.7568(3) 0.0361(8) Uani 1 1 d . U
H9C H 0.716502 0.149480 0.762708 0.043 Uiso 1 1 calc R U
C10C C 0.73704(16) 0.2400(2) 0.8486(3) 0.0468(9) Uani 1 1 d . U
H10C H 0.728652 0.221646 0.918555 0.056 Uiso 1 1 calc R U
C11C C 0.75623(14) 0.30959(18) 0.8381(3) 0.0389(8) Uani 1 1 d . U
H11C H 0.761190 0.338552 0.901360 0.047 Uiso 1 1 calc R U
C12C C 0.76809(11) 0.33708(17) 0.7381(3) 0.0260(7) Uani 1 1 d . U
H12C H 0.780912 0.385060 0.732006 0.031 Uiso 1 1 calc R U
C13C C 0.76141(10) 0.29500(16) 0.6455(3) 0.0206(6) Uani 1 1 d . U
H13C H 0.769069 0.313916 0.575496 0.025 Uiso 1 1 calc R U
C14C C 0.62367(12) -0.00139(17) 0.5366(3) 0.0290(7) Uani 1 1 d . U
C15C C 0.54878(16) 0.1453(2) 0.2109(3) 0.0463(10) Uani 1 1 d . U
F1 F 0.22779(8) 0.22698(12) 0.13810(16) 0.0461(5) Uani 1 1 d . U
F2 F 0.30081(8) 0.18573(12) 0.10996(16) 0.0434(5) Uani 1 1 d . U
F3 F 0.23959(9) 0.11163(12) 0.12191(16) 0.0473(6) Uani 1 1 d . U
F4 F 0.24696(7) 0.04044(11) 0.53608(16) 0.0354(5) Uani 1 1 d . U
F5 F 0.27217(8) -0.06993(10) 0.51432(18) 0.0449(5) Uani 1 1 d . U
F6 F 0.32354(7) 0.01479(11) 0.55518(15) 0.0368(5) Uani 1 1 d . U
F1B F 0.45709(7) 0.33534(11) 0.12750(15) 0.0390(5) Uani 1 1 d . U
F2B F 0.38127(7) 0.30850(11) 0.15967(16) 0.0403(5) Uani 1 1 d . U
F3B F 0.40315(8) 0.42063(11) 0.14408(16) 0.0442(5) Uani 1 1 d . U
F4B F 0.41874(7) 0.47646(11) 0.56221(16) 0.0384(5) Uani 1 1 d . U
F5B F 0.45445(8) 0.58073(10) 0.55564(18) 0.0412(5) Uani 1 1 d . U
F6B F 0.49671(8) 0.48390(12) 0.58469(16) 0.0409(5) Uani 1 1 d . U
F1C F 0.51628(10) 0.19841(14) 0.1982(2) 0.0695(8) Uani 1 1 d . U
F2C F 0.52603(10) 0.08204(13) 0.1937(2) 0.0684(8) Uani 1 1 d . U
F3C F 0.58349(11) 0.15299(16) 0.13679(19) 0.0722(8) Uani 1 1 d . U
F4C F 0.59058(8) 0.03809(12) 0.58819(16) 0.0445(5) Uani 1 1 d . U
F5C F 0.61824(9) -0.07032(11) 0.56826(18) 0.0478(5) Uani 1 1 d . U
F6C F 0.66776(8) 0.02043(13) 0.56796(16) 0.0452(5) Uani 1 1 d . U
N1 N 0.43409(9) 0.12539(12) 0.5891(2) 0.0184(5) Uani 1 1 d . U
N2 N 0.40821(9) 0.19031(12) 0.59575(19) 0.0169(5) Uani 1 1 d . U
N1B N 0.60414(8) 0.37027(13) 0.5899(2) 0.0198(5) Uani 1 1 d . U
N2B N 0.56920(8) 0.31701(13) 0.6085(2) 0.0186(5) Uani 1 1 d . U
N1C N 0.76701(9) 0.12463(13) 0.5307(2) 0.0235(6) Uani 1 1 d . U
N2C N 0.73654(9) 0.18136(13) 0.5604(2) 0.0196(5) Uani 1 1 d . U
O1 O 0.35063(7) 0.25250(10) 0.49723(16) 0.0173(4) Uani 1 1 d . U
H1 H 0.332832 0.247880 0.441717 0.026 Uiso 1 1 calc R U
O2 O 0.28998(7) 0.23781(10) 0.33058(17) 0.0248(5) Uani 1 1 d . U
O3 O 0.22075(7) 0.15094(12) 0.35204(19) 0.0285(5) Uani 1 1 d . U
O4 O 0.24641(8) -0.00163(12) 0.3041(2) 0.0321(5) Uani 1 1 d . U
O5 O 0.33489(8) -0.03117(11) 0.32887(19) 0.0305(5) Uani 1 1 d . U
O1B O 0.50225(7) 0.26870(11) 0.52234(16) 0.0200(4) Uani 1 1 d . U
H1B H 0.487469 0.270222 0.462271 0.030 Uiso 1 1 calc R U
O2B O 0.44311(7) 0.28448(10) 0.34943(16) 0.0205(4) Uani 1 1 d . U
O3B O 0.38378(7) 0.38626(11) 0.37331(17) 0.0244(5) Uani 1 1 d . U
O4B O 0.42457(8) 0.53237(11) 0.3365(2) 0.0317(5) Uani 1 1 d . U
O5B O 0.51498(8) 0.53954(11) 0.36594(19) 0.0291(5) Uani 1 1 d . U
O1C O 0.66725(7) 0.23808(10) 0.49765(16) 0.0215(4) Uani 1 1 d . U
H1C H 0.648410 0.238389 0.443410 0.032 Uiso 1 1 calc R U
O2C O 0.59438(8) 0.22213(11) 0.35150(18) 0.0289(5) Uani 1 1 d . U
O3C O 0.53645(8) 0.12718(12) 0.4186(2) 0.0321(5) Uani 1 1 d . U
O4C O 0.56804(8) -0.02343(11) 0.3711(2) 0.0323(5) Uani 1 1 d . U
O5C O 0.65854(8) -0.03738(11) 0.34922(19) 0.0283(5) Uani 1 1 d . U
S1 S 0.26842(3) 0.16664(4) 0.30967(6) 0.02002(16) Uani 1 1 d . U
S2 S 0.29359(3) 0.01530(4) 0.35008(6) 0.02155(16) Uani 1 1 d . U
S1B S 0.42895(2) 0.35957(4) 0.32937(6) 0.01797(15) Uani 1 1 d . U
S2B S 0.46876(3) 0.50230(4) 0.38033(6) 0.02121(16) Uani 1 1 d . U
S1C S 0.57608(3) 0.14770(4) 0.34840(6) 0.02440(17) Uani 1 1 d . U
S2C S 0.61680(3) 0.00384(4) 0.38684(6) 0.02153(16) Uani 1 1 d . U

loop_
_atom_site_aniso_label
_atom_site_aniso_U_11
_atom_site_aniso_U_22
_atom_site_aniso_U_33
_atom_site_aniso_U_23
_atom_site_aniso_U_13
_atom_site_aniso_U_12
C1 0.0183(13) 0.0178(13) 0.0205(14) -0.0029(11) -0.0015(12) 0.0008(11)
C2 0.0207(14) 0.0192(13) 0.0180(14) -0.0035(11) 0.0038(12) 0.0007(11)
C3 0.0146(13) 0.0151(13) 0.0208(14) -0.0021(11) 0.0016(11) -0.0014(11)
C4 0.0170(14) 0.0140(14) 0.0259(15) -0.0014(11) 0.0012(12) -0.0032(11)
C5 0.0148(13) 0.0140(13) 0.0180(14) 0.0014(11) 0.0021(11) -0.0035(10)
C6 0.0267(17) 0.0162(15) 0.0355(18) -0.0061(13) -0.0052(14) 0.0047(13)
C7 0.0198(15) 0.0200(14) 0.0224(15) 0.0009(12) -0.0038(12) 0.0027(12)
C8 0.0129(13) 0.0192(14) 0.0206(14) -0.0035(11) -0.0030(11) -0.0022(11)
C9 0.0261(15) 0.0233(15) 0.0234(15) 0.0008(12) -0.0003(13) -0.0010(13)
C10 0.0378(17) 0.0368(17) 0.0206(15) 0.0011(14) -0.0008(14) 0.0002(14)
C11 0.0358(17) 0.0349(17) 0.0249(17) -0.0102(14) -0.0080(14) 0.0055(14)
C12 0.0255(16) 0.0228(16) 0.0284(16) -0.0055(12) -0.0092(13) 0.0011(13)
C13 0.0149(14) 0.0202(14) 0.0220(15) -0.0006(12) -0.0052(11) -0.0017(11)
C14 0.0386(18) 0.0336(18) 0.0224(16) -0.0029(14) -0.0081(15) 0.0099(15)
C15 0.0268(16) 0.0231(16) 0.0343(18) 0.0009(13) -0.0007(14) -0.0028(13)
C1B 0.0185(13) 0.0167(13) 0.0216(14) 0.0045(11) -0.0006(11) -0.0003(11)
C2B 0.0192(14) 0.0175(13) 0.0224(14) 0.0045(12) 0.0020(12) -0.0014(11)
C3B 0.0150(13) 0.0142(13) 0.0238(14) 0.0005(11) 0.0017(11) 0.0016(11)
C4B 0.0148(14) 0.0151(14) 0.0293(15) 0.0000(12) 0.0038(12) 0.0023(11)
C5B 0.0154(13) 0.0136(13) 0.0210(14) 0.0005(11) -0.0004(11) 0.0016(11)
C6B 0.0181(15) 0.0207(15) 0.0368(18) 0.0030(14) 0.0006(13) -0.0044(12)
C7B 0.0142(15) 0.0252(15) 0.0313(17) -0.0039(13) -0.0034(13) -0.0008(12)
C8B 0.0174(14) 0.0161(13) 0.0214(14) 0.0012(11) -0.0053(11) -0.0014(11)
C9B 0.0224(15) 0.0211(15) 0.0258(15) -0.0057(12) -0.0052(12) 0.0012(12)
C10B 0.0343(17) 0.0372(17) 0.0198(15) -0.0048(13) 0.0006(13) -0.0015(14)
C11B 0.0384(18) 0.0384(18) 0.0214(15) 0.0088(14) -0.0092(14) -0.0013(15)
C12B 0.0324(17) 0.0333(17) 0.0349(17) 0.0113(14) -0.0075(15) 0.0093(14)
C13B 0.0212(15) 0.0241(16) 0.0312(16) 0.0036(13) 0.0004(13) 0.0077(13)
C14B 0.0332(18) 0.0329(17) 0.0232(16) 0.0069(13) -0.0049(14) -0.0081(14)
C15B 0.0236(15) 0.0213(15) 0.0358(17) -0.0045(13) -0.0018(14) 0.0001(12)
C1C 0.0247(14) 0.0188(13) 0.0204(14) -0.0030(12) -0.0016(12) 0.0033(11)
C2C 0.0323(16) 0.0206(14) 0.0187(14) -0.0040(12) 0.0039(13) -0.0006(12)
C3C 0.0239(15) 0.0158(13) 0.0239(15) -0.0025(11) 0.0055(12) -0.0052(12)
C4C 0.0187(15) 0.0189(15) 0.0338(16) -0.0066(13) 0.0071(13) -0.0062(12)
C5C 0.0235(15) 0.0121(13) 0.0214(14) 0.0009(11) 0.0052(12) -0.0028(11)
C6C 0.0209(16) 0.0284(17) 0.053(2) -0.0170(16) 0.0028(16) -0.0009(13)
C7C 0.0167(15) 0.0225(16) 0.0383(18) 0.0057(14) 0.0021(13) -0.0009(12)
C8C 0.0200(14) 0.0166(14) 0.0249(14) -0.0027(12) 0.0005(12) 0.0014(11)
C9C 0.057(2) 0.0231(16) 0.0287(17) 0.0025(13) 0.0018(16) -0.0020(16)
C10C 0.081(3) 0.0393(19) 0.0205(16) 0.0047(15) -0.0010(18) 0.0017(18)
C11C 0.057(2) 0.0317(17) 0.0284(16) -0.0090(15) -0.0147(16) 0.0071(16)
C12C 0.0229(16) 0.0221(15) 0.0329(17) -0.0051(13) -0.0075(13) 0.0020(13)
C13C 0.0140(13) 0.0195(14) 0.0284(15) -0.0005(12) 0.0002(12) 0.0017(11)
C14C 0.0283(17) 0.0243(16) 0.0343(18) 0.0048(14) 0.0012(14) 0.0010(13)
C15C 0.059(2) 0.043(2) 0.037(2) -0.0128(17) -0.0230(18) 0.0217(19)
F1 0.0524(13) 0.0540(13) 0.0317(11) 0.0028(10) -0.0141(10) 0.0233(11)
F2 0.0461(13) 0.0620(14) 0.0220(10) 0.0032(10) 0.0049(9) 0.0065(11)
F3 0.0631(15) 0.0477(13) 0.0311(11) -0.0122(10) -0.0214(10) -0.0002(11)
F4 0.0309(10) 0.0393(11) 0.0359(11) -0.0014(9) 0.0082(9) 0.0008(9)
F5 0.0561(13) 0.0258(10) 0.0527(13) 0.0096(10) 0.0048(11) -0.0117(10)
F6 0.0295(10) 0.0509(12) 0.0299(10) 0.0095(9) -0.0069(8) -0.0084(9)
F1B 0.0387(11) 0.0573(13) 0.0209(10) -0.0009(9) 0.0053(9) -0.0050(10)
F2B 0.0413(12) 0.0508(13) 0.0286(10) 0.0009(9) -0.0109(9) -0.0196(10)
F3B 0.0585(14) 0.0405(12) 0.0336(11) 0.0151(9) -0.0179(10) 0.0007(10)
F4B 0.0364(11) 0.0419(11) 0.0368(11) -0.0080(9) 0.0115(9) -0.0138(9)
F5B 0.0442(12) 0.0236(10) 0.0557(13) -0.0132(9) 0.0043(10) -0.0024(9)
F6B 0.0411(12) 0.0517(14) 0.0298(11) -0.0057(9) -0.0088(9) 0.0140(10)
F1C 0.0874(19) 0.0571(15) 0.0639(16) -0.0190(12) -0.0501(15) 0.0408(14)
F2C 0.0803(18) 0.0550(15) 0.0700(17) -0.0326(13) -0.0506(14) 0.0186(14)
F3C 0.097(2) 0.097(2) 0.0229(12) -0.0032(12) -0.0154(13) 0.0312(17)
F4C 0.0497(13) 0.0528(13) 0.0309(11) -0.0006(10) 0.0069(9) 0.0190(11)
F5C 0.0623(14) 0.0306(11) 0.0506(13) 0.0165(10) 0.0038(11) -0.0002(10)
F6C 0.0391(12) 0.0664(14) 0.0300(11) 0.0110(10) -0.0113(9) -0.0141(11)
N1 0.0174(12) 0.0130(12) 0.0249(12) -0.0013(10) -0.0026(10) 0.0010(9)
N2 0.0171(12) 0.0130(11) 0.0205(12) -0.0005(9) -0.0001(9) 0.0001(9)
N1B 0.0146(12) 0.0163(12) 0.0286(13) 0.0004(10) -0.0017(10) -0.0018(9)
N2B 0.0155(12) 0.0161(12) 0.0243(12) 0.0027(10) -0.0019(10) -0.0006(9)
N1C 0.0162(12) 0.0181(12) 0.0362(14) -0.0065(11) 0.0026(11) -0.0013(10)
N2C 0.0189(12) 0.0151(12) 0.0249(12) -0.0020(10) 0.0030(10) -0.0014(10)
O1 0.0199(11) 0.0144(10) 0.0176(9) -0.0011(8) -0.0004(8) 0.0026(8)
O2 0.0303(11) 0.0193(10) 0.0247(11) -0.0010(9) -0.0052(9) 0.0054(9)
O3 0.0214(11) 0.0331(12) 0.0309(12) -0.0032(10) -0.0012(10) 0.0060(9)
O4 0.0272(12) 0.0301(12) 0.0389(13) -0.0093(10) -0.0102(11) -0.0063(10)
O5 0.0317(12) 0.0195(10) 0.0404(13) -0.0071(10) 0.0009(10) 0.0047(9)
O1B 0.0193(10) 0.0193(10) 0.0216(10) 0.0040(9) -0.0022(8) -0.0069(8)
O2B 0.0227(10) 0.0185(10) 0.0202(10) 0.0018(8) -0.0012(9) -0.0038(8)
O3B 0.0159(10) 0.0255(11) 0.0318(12) 0.0032(9) -0.0003(9) -0.0004(8)
O4B 0.0285(12) 0.0211(10) 0.0455(14) 0.0088(11) -0.0085(10) 0.0050(9)
O5B 0.0249(11) 0.0183(10) 0.0441(14) 0.0070(10) 0.0021(10) -0.0048(9)
O1C 0.0272(12) 0.0171(10) 0.0203(10) -0.0039(8) -0.0011(9) 0.0050(9)
O2C 0.0396(13) 0.0211(10) 0.0260(11) -0.0002(9) -0.0049(10) 0.0075(9)
O3C 0.0228(12) 0.0287(12) 0.0448(14) -0.0098(10) 0.0014(10) 0.0031(9)
O4C 0.0244(11) 0.0234(11) 0.0489(15) -0.0090(10) -0.0046(11) -0.0043(9)
O5C 0.0277(11) 0.0189(10) 0.0382(12) -0.0069(10) 0.0024(10) 0.0031(9)
S1 0.0215(4) 0.0215(4) 0.0170(3) -0.0041(3) -0.0029(3) 0.0047(3)
S2 0.0219(4) 0.0171(3) 0.0256(4) -0.0067(3) -0.0028(3) -0.0008(3)
S1B 0.0175(3) 0.0189(3) 0.0175(3) 0.0037(3) -0.0014(3) -0.0020(3)
S2B 0.0197(4) 0.0149(3) 0.0291(4) 0.0063(3) -0.0011(3) -0.0005(3)
S1C 0.0301(4) 0.0211(4) 0.0219(4) -0.0064(3) -0.0087(3) 0.0070(3)
S2C 0.0212(4) 0.0163(3) 0.0270(4) -0.0054(3) -0.0020(3) 0.0004(3)

loop_
_atom_type_symbol
_atom_type_description
_atom_type_scat_dispersion_real
_atom_type_scat_dispersion_imag
_atom_type_scat_source
C C 0.0033 0.0016 'International Tables Vol C Tables 4.2.6.8 and 6.1.1.4'
H H 0.0000 0.0000 'International Tables Vol C Tables 4.2.6.8 and 6.1.1.4'
F F 0.0171 0.0103 'International Tables Vol C Tables 4.2.6.8 and 6.1.1.4'
N N 0.0061 0.0033 'International Tables Vol C Tables 4.2.6.8 and 6.1.1.4'
O O 0.0106 0.0060 'International Tables Vol C Tables 4.2.6.8 and 6.1.1.4'
S S 0.1246 0.1234 'International Tables Vol C Tables 4.2.6.8 and 6.1.1.4'

loop_
_geom_angle_atom_site_label_1
_geom_angle_atom_site_label_2
_geom_angle_atom_site_label_3
_geom_angle
C2 C1 S1 119.9(2)
C2 C1 S2 120.1(2)
S1 C1 S2 119.77(16)
C3 C2 C1 114.9(2)
C3 C2 H2A 108.6
C1 C2 H2A 108.6
C3 C2 H2B 108.6
C1 C2 H2B 108.6
H2A C2 H2B 107.5
C4 C3 C5 105.2(3)
C4 C3 C2 128.8(3)
C5 C3 C2 126.0(3)
N1 C4 C3 109.6(2)
N1 C4 C6 121.3(3)
C3 C4 C6 129.1(3)
O1 C5 N2 117.3(2)
O1 C5 C3 132.7(3)
N2 C5 C3 110.0(2)
C4 C6 H6A 109.5
C4 C6 H6B 109.5
H6A C6 H6B 109.5
C4 C6 H6C 109.5
H6A C6 H6C 109.5
H6B C6 H6C 109.5
N1 C7 H7A 109.5
N1 C7 H7B 109.5
H7A C7 H7B 109.5
N1 C7 H7C 109.5
H7A C7 H7C 109.5
H7B C7 H7C 109.5
C9 C8 C13 121.7(3)
C9 C8 N2 120.3(3)
C13 C8 N2 117.9(2)
C8 C9 C10 119.1(3)
C8 C9 H9 120.4
C10 C9 H9 120.4
C9 C10 C11 120.3(3)
C9 C10 H10 119.9
C11 C10 H10 119.9
C12 C11 C10 119.8(3)
C12 C11 H11 120.1
C10 C11 H11 120.1
C11 C12 C13 120.7(3)
C11 C12 H12 119.7
C13 C12 H12 119.7
C12 C13 C8 118.5(3)
C12 C13 H13 120.8
C8 C13 H13 120.8
F2 C14 F3 108.6(3)
F2 C14 F1 108.4(3)
F3 C14 F1 108.0(3)
F2 C14 S1 110.6(2)
F3 C14 S1 111.0(2)
F1 C14 S1 110.1(2)
F6 C15 F5 107.8(3)
F6 C15 F4 107.6(3)
F5 C15 F4 107.9(3)
F6 C15 S2 111.7(2)
F5 C15 S2 109.8(2)
F4 C15 S2 111.9(2)
C2B C1B S1B 120.5(2)
C2B C1B S2B 119.5(2)
S1B C1B S2B 119.90(16)
C3B C2B C1B 113.8(2)
C3B C2B H2B1 108.8
C1B C2B H2B1 108.8
C3B C2B H2B2 108.8
C1B C2B H2B2 108.8
H2B1 C2B H2B2 107.7
C5B C3B C4B 105.2(3)
C5B C3B C2B 125.7(3)
C4B C3B C2B 129.1(3)
N1B C4B C3B 109.1(2)
N1B C4B C6B 122.0(3)
C3B C4B C6B 128.9(3)
O1B C5B N2B 117.6(2)
O1B C5B C3B 132.6(3)
N2B C5B C3B 109.9(2)
C4B C6B H6B1 109.5
C4B C6B H6B2 109.5
H6B1 C6B H6B2 109.5
C4B C6B H6B3 109.5
H6B1 C6B H6B3 109.5
H6B2 C6B H6B3 109.5
N1B C7B H7B1 109.5
N1B C7B H7B2 109.5
H7B1 C7B H7B2 109.5
N1B C7B H7B3 109.5
H7B1 C7B H7B3 109.5
H7B2 C7B H7B3 109.5
C9B C8B C13B 122.2(3)
C9B C8B N2B 118.7(3)
C13B C8B N2B 119.0(3)
C8B C9B C10B 118.6(3)
C8B C9B H9B 120.7
C10B C9B H9B 120.7
C9B C10B C11B 120.0(3)
C9B C10B H10B 120.0
C11B C10B H10B 120.0
C12B C11B C10B 120.7(3)
C12B C11B H11B 119.6
C10B C11B H11B 119.6
C11B C12B C13B 120.1(3)
C11B C12B H12B 120.0
C13B C12B H12B 120.0
C12B C13B C8B 118.4(3)
C12B C13B H13B 120.8
C8B C13B H13B 120.8
F3B C14B F2B 108.0(3)
F3B C14B F1B 108.2(3)
F2B C14B F1B 108.0(3)
F3B C14B S1B 111.1(2)
F2B C14B S1B 110.6(2)
F1B C14B S1B 110.8(2)
F5B C15B F4B 107.9(3)
F5B C15B F6B 108.0(3)
F4B C15B F6B 107.8(3)
F5B C15B S2B 109.6(2)
F4B C15B S2B 112.1(2)
F6B C15B S2B 111.3(2)
C2C C1C S1C 120.1(2)
C2C C1C S2C 119.5(2)
S1C C1C S2C 120.36(18)
C3C C2C C1C 112.7(2)
C3C C2C H2C1 109.0
C1C C2C H2C1 109.0
C3C C2C H2C2 109.0
C1C C2C H2C2 109.0
H2C1 C2C H2C2 107.8
C5C C3C C4C 105.5(3)
C5C C3C C2C 126.1(3)
C4C C3C C2C 128.2(3)
N1C C4C C3C 109.1(3)
N1C C4C C6C 120.8(3)
C3C C4C C6C 130.1(3)
O1C C5C N2C 117.8(3)
O1C C5C C3C 132.6(3)
N2C C5C C3C 109.6(3)
C4C C6C H6C1 109.5
C4C C6C H6C2 109.5
H6C1 C6C H6C2 109.5
C4C C6C H6C3 109.5
H6C1 C6C H6C3 109.5
H6C2 C6C H6C3 109.5
N1C C7C H7C1 109.5
N1C C7C H7C2 109.5
H7C1 C7C H7C2 109.5
N1C C7C H7C3 109.5
H7C1 C7C H7C3 109.5
H7C2 C7C H7C3 109.5
C9C C8C C13C 122.0(3)
C9C C8C N2C 119.5(3)
C13C C8C N2C 118.5(3)
C8C C9C C10C 118.4(3)
C8C C9C H9C 120.8
C10C C9C H9C 120.8
C11C C10C C9C 120.0(3)
C11C C10C H10C 120.0
C9C C10C H10C 120.0
C12C C11C C10C 120.8(3)
C12C C11C H11C 119.6
C10C C11C H11C 119.6
C11C C12C C13C 120.0(3)
C11C C12C H12C 120.0
C13C C12C H12C 120.0
C8C C13C C12C 118.8(3)
C8C C13C H13C 120.6
C12C C13C H13C 120.6
F4C C14C F6C 108.3(3)
F4C C14C F5C 107.8(3)
F6C C14C F5C 107.7(3)
F4C C14C S2C 112.3(2)
F6C C14C S2C 111.4(2)
F5C C14C S2C 109.1(2)
F3C C15C F1C 108.5(4)
F3C C15C F2C 108.4(3)
F1C C15C F2C 108.2(3)
F3C C15C S1C 109.9(3)
F1C C15C S1C 111.0(2)
F2C C15C S1C 110.7(3)
C4 N1 N2 108.0(2)
C4 N1 C7 128.4(2)
N2 N1 C7 120.4(2)
C5 N2 N1 107.2(2)
C5 N2 C8 127.6(2)
N1 N2 C8 124.0(2)
C4B N1B N2B 108.5(2)
C4B N1B C7B 130.7(2)
N2B N1B C7B 120.6(2)
C5B N2B N1B 107.3(2)
C5B N2B C8B 127.5(2)
N1B N2B C8B 125.1(2)
C4C N1C N2C 108.3(2)
C4C N1C C7C 129.5(3)
N2C N1C C7C 121.9(3)
C5C N2C N1C 107.6(2)
C5C N2C C8C 128.5(2)
N1C N2C C8C 123.9(2)
C5 O1 H1 109.5
C5B O1B H1B 109.5
C5C O1C H1C 109.5
O3 S1 O2 118.92(13)
O3 S1 C1 114.96(14)
O2 S1 C1 108.73(13)
O3 S1 C14 104.03(15)
O2 S1 C14 100.13(14)
C1 S1 C14 108.39(14)
O5 S2 O4 120.02(14)
O5 S2 C1 108.97(13)
O4 S2 C1 114.13(14)
O5 S2 C15 101.58(15)
O4 S2 C15 102.59(15)
C1 S2 C15 107.88(14)
O3B S1B O2B 119.33(12)
O3B S1B C1B 114.45(13)
O2B S1B C1B 109.01(13)
O3B S1B C14B 103.34(14)
O2B S1B C14B 100.38(14)
C1B S1B C14B 108.71(15)
O4B S2B O5B 120.32(13)
O4B S2B C1B 114.30(14)
O5B S2B C1B 108.19(13)
O4B S2B C15B 102.62(15)
O5B S2B C15B 101.83(14)
C1B S2B C15B 108.00(14)
O3C S1C O2C 119.32(13)
O3C S1C C1C 115.11(14)
O2C S1C C1C 108.61(14)
O3C S1C C15C 103.94(18)
O2C S1C C15C 100.63(16)
C1C S1C C15C 107.42(16)
O4C S2C O5C 120.27(13)
O4C S2C C1C 113.69(14)
O5C S2C C1C 108.65(13)
O4C S2C C14C 102.09(15)
O5C S2C C14C 102.21(14)
C1C S2C C14C 108.49(14)

loop_
_geom_bond_atom_site_label_1
_geom_bond_atom_site_label_2
_geom_bond_distance
C1 C2 1.529(4)
C1 S1 1.674(3)
C1 S2 1.682(3)
C2 C3 1.503(4)
C2 H2A 0.9900
C2 H2B 0.9900
C3 C4 1.383(4)
C3 C5 1.388(4)
C4 N1 1.347(4)
C4 C6 1.495(4)
C5 O1 1.329(3)
C5 N2 1.345(4)
C6 H6A 0.9800
C6 H6B 0.9800
C6 H6C 0.9800
C7 N1 1.463(4)
C7 H7A 0.9800
C7 H7B 0.9800
C7 H7C 0.9800
C8 C9 1.373(4)
C8 C13 1.389(4)
C8 N2 1.437(4)
C9 C10 1.383(4)
C9 H9 0.9500
C10 C11 1.388(5)
C10 H10 0.9500
C11 C12 1.380(5)
C11 H11 0.9500
C12 C13 1.385(4)
C12 H12 0.9500
C13 H13 0.9500
C14 F2 1.326(4)
C14 F3 1.328(4)
C14 F1 1.330(4)
C14 S1 1.849(3)
C15 F6 1.329(4)
C15 F5 1.331(4)
C15 F4 1.334(4)
C15 S2 1.847(4)
C1B C2B 1.523(4)
C1B S1B 1.669(3)
C1B S2B 1.684(3)
C2B C3B 1.501(4)
C2B H2B1 0.9900
C2B H2B2 0.9900
C3B C5B 1.388(4)
C3B C4B 1.392(4)
C4B N1B 1.342(4)
C4B C6B 1.492(4)
C5B O1B 1.327(3)
C5B N2B 1.345(4)
C6B H6B1 0.9800
C6B H6B2 0.9800
C6B H6B3 0.9800
C7B N1B 1.460(4)
C7B H7B1 0.9800
C7B H7B2 0.9800
C7B H7B3 0.9800
C8B C9B 1.382(4)
C8B C13B 1.389(4)
C8B N2B 1.438(4)
C9B C10B 1.383(4)
C9B H9B 0.9500
C10B C11B 1.393(5)
C10B H10B 0.9500
C11B C12B 1.375(5)
C11B H11B 0.9500
C12B C13B 1.391(5)
C12B H12B 0.9500
C13B H13B 0.9500
C14B F3B 1.327(4)
C14B F2B 1.332(4)
C14B F1B 1.334(4)
C14B S1B 1.842(3)
C15B F5B 1.328(4)
C15B F4B 1.328(4)
C15B F6B 1.325(4)
C15B S2B 1.854(4)
C1C C2C 1.531(4)
C1C S1C 1.665(3)
C1C S2C 1.679(3)
C2C C3C 1.506(4)
C2C H2C1 0.9900
C2C H2C2 0.9900
C3C C5C 1.385(4)
C3C C4C 1.387(4)
C4C N1C 1.340(4)
C4C C6C 1.493(4)
C5C O1C 1.331(3)
C5C N2C 1.340(4)
C6C H6C1 0.9800
C6C H6C2 0.9800
C6C H6C3 0.9800
C7C N1C 1.462(4)
C7C H7C1 0.9800
C7C H7C2 0.9800
C7C H7C3 0.9800
C8C C9C 1.375(5)
C8C C13C 1.384(4)
C8C N2C 1.441(4)
C9C C10C 1.388(5)
C9C H9C 0.9500
C10C C11C 1.386(5)
C10C H10C 0.9500
C11C C12C 1.365(5)
C11C H11C 0.9500
C12C C13C 1.385(4)
C12C H12C 0.9500
C13C H13C 0.9500
C14C F4C 1.317(4)
C14C F6C 1.322(4)
C14C F5C 1.331(4)
C14C S2C 1.849(4)
C15C F3C 1.319(5)
C15C F1C 1.325(4)
C15C F2C 1.332(5)
C15C S1C 1.843(4)
N1 N2 1.386(3)
N1B N2B 1.382(3)
N1C N2C 1.380(3)
O1 H1 0.8400
O2 S1 1.455(2)
O3 S1 1.427(2)
O4 S2 1.436(2)
O5 S2 1.434(2)
O1B H1B 0.8400
O2B S1B 1.452(2)
O3B S1B 1.428(2)
O4B S2B 1.428(2)
O5B S2B 1.442(2)
O1C H1C 0.8400
O2C S1C 1.454(2)
O3C S1C 1.430(2)
O4C S2C 1.431(2)
O5C S2C 1.441(2)

loop_
_geom_torsion_atom_site_label_1
_geom_torsion_atom_site_label_2
_geom_torsion_atom_site_label_3
_geom_torsion_atom_site_label_4
_geom_torsion
S1 C1 C2 C3 99.0(3)
S2 C1 C2 C3 -87.0(3)
C1 C2 C3 C4 109.3(3)
C1 C2 C3 C5 -70.8(4)
C5 C3 C4 N1 0.6(3)
C2 C3 C4 N1 -179.5(3)
C5 C3 C4 C6 -179.6(3)
C2 C3 C4 C6 0.3(5)
C4 C3 C5 O1 -177.0(3)
C2 C3 C5 O1 3.0(5)
C4 C3 C5 N2 0.5(3)
C2 C3 C5 N2 -179.4(2)
C13 C8 C9 C10 -0.8(5)
N2 C8 C9 C10 -176.7(3)
C8 C9 C10 C11 1.2(5)
C9 C10 C11 C12 -0.9(5)
C10 C11 C12 C13 0.2(5)
C11 C12 C13 C8 0.3(4)
C9 C8 C13 C12 0.0(4)
N2 C8 C13 C12 176.0(3)
S1B C1B C2B C3B -102.7(3)
S2B C1B C2B C3B 80.7(3)
C1B C2B C3B C5B 63.7(4)
C1B C2B C3B C4B -115.3(3)
C5B C3B C4B N1B -0.7(3)
C2B C3B C4B N1B 178.5(3)
C5B C3B C4B C6B 178.2(3)
C2B C3B C4B C6B -2.7(5)
C4B C3B C5B O1B 179.8(3)
C2B C3B C5B O1B 0.7(5)
C4B C3B C5B N2B 0.3(3)
C2B C3B C5B N2B -178.8(3)
C13B C8B C9B C10B -0.2(4)
N2B C8B C9B C10B 175.6(3)
C8B C9B C10B C11B -0.3(4)
C9B C10B C11B C12B 1.4(5)
C10B C11B C12B C13B -2.1(5)
C11B C12B C13B C8B 1.5(5)
C9B C8B C13B C12B -0.4(5)
N2B C8B C13B C12B -176.2(3)
S1C C1C C2C C3C 101.7(3)
S2C C1C C2C C3C -79.3(3)
C1C C2C C3C C5C -63.6(4)
C1C C2C C3C C4C 109.6(3)
C5C C3C C4C N1C -0.7(3)
C2C C3C C4C N1C -174.9(3)
C5C C3C C4C C6C 177.6(3)
C2C C3C C4C C6C 3.3(5)
C4C C3C C5C O1C -178.3(3)
C2C C3C C5C O1C -3.8(5)
C4C C3C C5C N2C 0.1(3)
C2C C3C C5C N2C 174.6(3)
C13C C8C C9C C10C -2.7(5)
N2C C8C C9C C10C 180.0(3)
C8C C9C C10C C11C 1.0(6)
C9C C10C C11C C12C 0.6(6)
C10C C11C C12C C13C -0.6(5)
C9C C8C C13C C12C 2.7(5)
N2C C8C C13C C12C -180.0(3)
C11C C12C C13C C8C -1.0(4)
C3 C4 N1 N2 -1.5(3)
C6 C4 N1 N2 178.7(3)
C3 C4 N1 C7 -160.8(3)
C6 C4 N1 C7 19.3(4)
O1 C5 N2 N1 176.6(2)
C3 C5 N2 N1 -1.4(3)
O1 C5 N2 C8 8.3(4)
C3 C5 N2 C8 -169.7(3)
C4 N1 N2 C5 1.8(3)
C7 N1 N2 C5 163.1(2)
C4 N1 N2 C8 170.6(2)
C7 N1 N2 C8 -28.1(4)
C9 C8 N2 C5 116.0(3)
C13 C8 N2 C5 -60.1(4)
C9 C8 N2 N1 -50.5(4)
C13 C8 N2 N1 133.5(3)
C3B C4B N1B N2B 0.7(3)
C6B C4B N1B N2B -178.2(2)
C3B C4B N1B C7B 176.2(3)
C6B C4B N1B C7B -2.8(5)
O1B C5B N2B N1B -179.5(2)
C3B C5B N2B N1B 0.1(3)
O1B C5B N2B C8B -2.8(4)
C3B C5B N2B C8B 176.8(3)
C4B N1B N2B C5B -0.5(3)
C7B N1B N2B C5B -176.5(2)
C4B N1B N2B C8B -177.3(3)
C7B N1B N2B C8B 6.7(4)
C9B C8B N2B C5B -81.3(4)
C13B C8B N2B C5B 94.7(4)
C9B C8B N2B N1B 94.9(3)
C13B C8B N2B N1B -89.2(3)
C3C C4C N1C N2C 1.0(3)
C6C C4C N1C N2C -177.5(3)
C3C C4C N1C C7C 174.7(3)
C6C C4C N1C C7C -3.7(5)
O1C C5C N2C N1C 179.1(2)
C3C C5C N2C N1C 0.5(3)
O1C C5C N2C C8C -1.0(4)
C3C C5C N2C C8C -179.7(3)
C4C N1C N2C C5C -0.9(3)
C7C N1C N2C C5C -175.2(2)
C4C N1C N2C C8C 179.3(3)
C7C N1C N2C C8C 5.0(4)
C9C C8C N2C C5C 103.1(4)
C13C C8C N2C C5C -74.3(4)
C9C C8C N2C N1C -77.1(4)
C13C C8C N2C N1C 105.5(3)
C2 C1 S1 O3 -158.9(2)
S2 C1 S1 O3 27.2(2)
C2 C1 S1 O2 -22.7(3)
S2 C1 S1 O2 163.30(17)
C2 C1 S1 C14 85.2(3)
S2 C1 S1 C14 -88.7(2)
F2 C14 S1 O3 -178.4(2)
F3 C14 S1 O3 -57.8(3)
F1 C14 S1 O3 61.8(3)
F2 C14 S1 O2 58.1(2)
F3 C14 S1 O2 178.8(2)
F1 C14 S1 O2 -61.7(3)
F2 C14 S1 C1 -55.7(3)
F3 C14 S1 C1 65.0(3)
F1 C14 S1 C1 -175.5(2)
C2 C1 S2 O5 -15.2(3)
S1 C1 S2 O5 158.73(18)
C2 C1 S2 O4 -152.4(2)
S1 C1 S2 O4 21.5(2)
C2 C1 S2 C15 94.3(2)
S1 C1 S2 C15 -91.8(2)
F6 C15 S2 O5 57.1(2)
F5 C15 S2 O5 -62.4(2)
F4 C15 S2 O5 177.8(2)
F6 C15 S2 O4 -178.2(2)
F5 C15 S2 O4 62.3(2)
F4 C15 S2 O4 -57.5(2)
F6 C15 S2 C1 -57.4(3)
F5 C15 S2 C1 -176.9(2)
F4 C15 S2 C1 63.3(2)
C2B C1B S1B O3B 162.4(2)
S2B C1B S1B O3B -21.0(2)
C2B C1B S1B O2B 25.9(3)
S2B C1B S1B O2B -157.53(16)
C2B C1B S1B C14B -82.6(3)
S2B C1B S1B C14B 93.9(2)
F3B C14B S1B O3B 56.4(3)
F2B C14B S1B O3B -63.5(3)
F1B C14B S1B O3B 176.8(2)
F3B C14B S1B O2B -179.8(2)
F2B C14B S1B O2B 60.2(3)
F1B C14B S1B O2B -59.5(2)
F3B C14B S1B C1B -65.5(3)
F2B C14B S1B C1B 174.6(2)
F1B C14B S1B C1B 54.8(3)
C2B C1B S2B O4B 149.2(2)
S1B C1B S2B O4B -27.4(2)
C2B C1B S2B O5B 12.2(3)
S1B C1B S2B O5B -164.40(17)
C2B C1B S2B C15B -97.3(2)
S1B C1B S2B C15B 86.1(2)
F5B C15B S2B O4B -61.8(2)
F4B C15B S2B O4B 58.0(2)
F6B C15B S2B O4B 178.8(2)
F5B C15B S2B O5B 63.3(2)
F4B C15B S2B O5B -176.9(2)
F6B C15B S2B O5B -56.1(2)
F5B C15B S2B C1B 177.1(2)
F4B C15B S2B C1B -63.1(2)
F6B C15B S2B C1B 57.7(2)
C2C C1C S1C O3C -158.4(2)
S2C C1C S1C O3C 22.6(2)
C2C C1C S1C O2C -21.6(3)
S2C C1C S1C O2C 159.40(17)
C2C C1C S1C C15C 86.4(3)
S2C C1C S1C C15C -92.6(2)
F3C C15C S1C O3C -170.9(3)
F1C C15C S1C O3C 69.0(3)
F2C C15C S1C O3C -51.2(3)
F3C C15C S1C O2C 65.0(3)
F1C C15C S1C O2C -55.1(4)
F2C C15C S1C O2C -175.2(3)
F3C C15C S1C C1C -48.5(3)
F1C C15C S1C C1C -168.6(3)
F2C C15C S1C C1C 71.2(3)
C2C C1C S2C O4C -152.7(2)
S1C C1C S2C O4C 26.3(2)
C2C C1C S2C O5C -15.9(3)
S1C C1C S2C O5C 163.07(18)
C2C C1C S2C C14C 94.4(3)
S1C C1C S2C C14C -86.6(2)
F4C C14C S2C O4C -59.7(2)
F6C C14C S2C O4C 178.6(2)
F5C C14C S2C O4C 59.8(2)
F4C C14C S2C O5C 175.2(2)
F6C C14C S2C O5C 53.6(2)
F5C C14C S2C O5C -65.2(2)
F4C C14C S2C C1C 60.6(3)
F6C C14C S2C C1C -61.1(3)
F5C C14C S2C C1C -179.9(2)

loop_
_publcif_info_exptl_table_extra_item
sin_theta_over_lambda_max
